data_7209950
loop_
_publ_author_name
'Bia\/lo\'nska, Agata'
'Ciunik, Zbigniew'

_publ_section_title
;
 Solid solutions of quasi-isomorphous diastereomeric salts -- kinetics
 versus thermodynamics
;
_journal_issue 28
_journal_name_full CrystEngComm
_journal_page_first 5681
_journal_paper_doi 10.1039/c3ce40512e
_journal_volume 15
_journal_year 2013
_chemical_absolute_configuration rm
_chemical_formula_moiety 'C23 H27 N2 O4, C10 H9 N2 O5, 2(C H4 O)'
_chemical_formula_sum 'C35 H44 N4 O11'
_chemical_formula_weight 696.74
_chemical_name_systematic
;
brucinium N-(3-nitrobenzoy)-(D~0.55~L~0.45~)-alaninate methanol disolvate
;
_space_group_IT_number 4
_symmetry_cell_setting monoclinic
_symmetry_space_group_name_Hall 'P 2yb'
_symmetry_space_group_name_H-M 'P 1 21 1'
_atom_sites_solution_hydrogens geom
_atom_sites_solution_primary direct
_atom_sites_solution_secondary difmap
_audit_creation_method SHELXL-97
_cell_angle_alpha 90.00
_cell_angle_beta 90.63(3)
_cell_angle_gamma 90.00
_cell_formula_units_Z 4
_cell_length_a 12.144(3)
_cell_length_b 7.893(2)
_cell_length_c 34.093(5)
_cell_measurement_reflns_used 10844
_cell_measurement_temperature 100(2)
_cell_measurement_theta_max 36.8511
_cell_measurement_theta_min 2.9815
_cell_volume 3267.7(13)
_computing_cell_refinement
;
CrysAlisPro, Agilent Technologies,
Version 1.171.36.21t (release 14-08-2012 CrysAlis171 .NET)
(compiled Aug 14 2012,18:12:40)
;
_computing_data_collection
;
CrysAlisPro, Agilent Technologies,
Version 1.171.36.21t (release 14-08-2012 CrysAlis171 .NET)
(compiled Aug 14 2012,18:12:40)
;
_computing_data_reduction
;
CrysAlisPro, Agilent Technologies,
Version 1.171.36.21t (release 14-08-2012 CrysAlis171 .NET)
(compiled Aug 14 2012,18:12:40)
;
_computing_structure_refinement
;
SHELXL-97 (Sheldrick, G. M. (2008). <i>Acta Cryst.</i> <b>A64</b>, 112-122.)
;
_computing_structure_solution
;
SIR2004 (Burla, M. C., Caliandro, R., Camalli, M., Carrozzini, B.,
Cascarano, G. L., De Caro, L., Giacovazzo, C., Polidori G.,
Spagna, R., J. Appl. Cryst. 2005. 38, 381-388.)
;
_diffrn_ambient_temperature 100(2)
_diffrn_measured_fraction_theta_full 0.990
_diffrn_measured_fraction_theta_max 0.990
_diffrn_measurement_device_type 'Xcalibur, Sapphire2'
_diffrn_measurement_method '\w scan'
_diffrn_radiation_monochromator graphite
_diffrn_radiation_source 'fine-focus sealed tube'
_diffrn_radiation_type MoK\a
_diffrn_radiation_wavelength 0.71073
_diffrn_reflns_av_R_equivalents 0.0788
_diffrn_reflns_av_sigmaI/netI 0.0486
_diffrn_reflns_limit_h_max 17
_diffrn_reflns_limit_h_min -14
_diffrn_reflns_limit_k_max 11
_diffrn_reflns_limit_k_min -10
_diffrn_reflns_limit_l_max 46
_diffrn_reflns_limit_l_min -47
_diffrn_reflns_number 46658
_diffrn_reflns_theta_full 30.00
_diffrn_reflns_theta_max 30.00
_diffrn_reflns_theta_min 2.99
_diffrn_standards_number 0
_exptl_absorpt_coefficient_mu 0.106
_exptl_absorpt_correction_type none
_exptl_crystal_colour pale-yellow
_exptl_crystal_density_diffrn 1.416
_exptl_crystal_density_method 'not measured'
_exptl_crystal_description plate
_exptl_crystal_F_000 1480
_exptl_crystal_size_max 0.65
_exptl_crystal_size_mid 0.29
_exptl_crystal_size_min 0.14
_refine_diff_density_max 0.370
_refine_diff_density_min -0.793
_refine_diff_density_rms 0.076
_refine_ls_extinction_method none
_refine_ls_goodness_of_fit_ref 1.172
_refine_ls_hydrogen_treatment constr
_refine_ls_matrix_type full
_refine_ls_number_parameters 1069
_refine_ls_number_reflns 10056
_refine_ls_number_restraints 307
_refine_ls_restrained_S_all 1.167
_refine_ls_R_factor_all 0.0909
_refine_ls_R_factor_gt 0.0828
_refine_ls_shift/su_max 0.001
_refine_ls_shift/su_mean 0.000
_refine_ls_structure_factor_coef Fsqd
_refine_ls_weighting_details 'calc w=1/[\s^2^(Fo^2^)+(0.0801P)^2^+3.9284P] where P=(Fo^2^+2Fc^2^)/3'
_refine_ls_weighting_scheme calc
_refine_ls_wR_factor_gt 0.2016
_refine_ls_wR_factor_ref 0.2066
_reflns_number_gt 9071
_reflns_number_total 10056
_reflns_threshold_expression >2sigma(I)
_cod_data_source_file c3ce40512e.txt
_cod_data_source_block b3nb(dl)a1
_cod_original_sg_symbol_H-M 'P 21'
_cod_database_code 7209950

loop_
_symmetry_equiv_pos_as_xyz
'x, y, z'
'-x, y+1/2, -z'

loop_
_atom_site_label
_atom_site_type_symbol
_atom_site_fract_x
_atom_site_fract_y
_atom_site_fract_z
_atom_site_U_iso_or_equiv
_atom_site_adp_type
_atom_site_occupancy
_atom_site_symmetry_multiplicity
_atom_site_calc_flag
_atom_site_refinement_flags
_atom_site_disorder_assembly
_atom_site_disorder_group
O1 O 0.4666(2) 0.9893(4) 0.67461(8) 0.0245(6) Uani 1 1 d . . .
O2 O 1.0502(2) 1.0532(4) 0.82434(8) 0.0278(6) Uani 1 1 d . . .
O3 O 1.1681(2) 1.0847(5) 0.76187(9) 0.0303(7) Uani 1 1 d . . .
O4 O 0.6452(3) 1.0232(6) 0.79698(9) 0.0411(9) Uani 1 1 d . . .
N1 N 0.7232(3) 0.9516(5) 0.73915(9) 0.0214(7) Uani 1 1 d . . .
N2 N 0.8247(3) 0.9096(5) 0.60926(10) 0.0258(7) Uani 1 1 d . . .
H2A H 0.8849 0.8986 0.5928 0.031 Uiso 1 1 calc R . .
C1 C 0.8823(3) 0.9996(5) 0.78701(11) 0.0229(8) Uani 1 1 d . . .
H1A H 0.8385 0.9930 0.8099 0.027 Uiso 1 1 calc R . .
C2 C 0.9942(3) 1.0315(6) 0.78938(11) 0.0247(8) Uani 1 1 d . . .
C3 C 1.0591(3) 1.0422(6) 0.75537(12) 0.0245(8) Uani 1 1 d . . .
C4 C 1.0129(3) 1.0126(5) 0.71861(11) 0.0236(8) Uani 1 1 d . . .
H4A H 1.0568 1.0161 0.6957 0.028 Uiso 1 1 calc R . .
C5 C 0.8994(3) 0.9773(5) 0.71595(11) 0.0216(7) Uani 1 1 d . . .
C6 C 0.8363(3) 0.9774(6) 0.74942(11) 0.0221(8) Uani 1 1 d . . .
C7 C 0.8321(3) 0.9300(5) 0.68039(11) 0.0202(7) Uani 1 1 d . . .
C8 C 0.7114(3) 0.9505(5) 0.69562(10) 0.0192(7) Uani 1 1 d . . .
H8A H 0.6654 0.8518 0.6870 0.023 Uiso 1 1 calc R . .
C9 C 0.6366(3) 1.0002(6) 0.76142(12) 0.0251(8) Uani 1 1 d . . .
C10 C 0.5293(3) 1.0300(6) 0.73987(12) 0.0243(8) Uani 1 1 d . . .
H10A H 0.4848 1.1087 0.7558 0.029 Uiso 1 1 calc R . .
H10B H 0.4892 0.9209 0.7388 0.029 Uiso 1 1 calc R . .
C11 C 0.5330(3) 1.1014(5) 0.69776(11) 0.0207(7) Uani 1 1 d . . .
H11A H 0.4986 1.2165 0.6975 0.025 Uiso 1 1 calc R . .
C12 C 0.4457(3) 1.0445(6) 0.63480(12) 0.0264(8) Uani 1 1 d . . .
H12A H 0.4413 1.1697 0.6342 0.032 Uiso 1 1 calc R . .
H12B H 0.3739 0.9989 0.6257 0.032 Uiso 1 1 calc R . .
C13 C 0.5349(3) 0.9860(6) 0.60744(12) 0.0255(8) Uani 1 1 d . . .
H13A H 0.5167 0.9088 0.5870 0.031 Uiso 1 1 calc R . .
C14 C 0.6390(3) 1.0400(5) 0.61117(11) 0.0223(7) Uani 1 1 d . . .
C15 C 0.7285(3) 0.9742(6) 0.58488(11) 0.0261(8) Uani 1 1 d . . .
H15A H 0.7537 1.0662 0.5674 0.031 Uiso 1 1 calc R . .
H15B H 0.6990 0.8814 0.5683 0.031 Uiso 1 1 calc R . .
C16 C 0.8015(4) 0.7379(6) 0.62690(12) 0.0308(9) Uani 1 1 d . . .
H16A H 0.8348 0.6467 0.6110 0.037 Uiso 1 1 calc R . .
H16B H 0.7212 0.7177 0.6286 0.037 Uiso 1 1 calc R . .
C17 C 0.8540(4) 0.7449(6) 0.66752(12) 0.0266(9) Uani 1 1 d . . .
H17A H 0.9339 0.7209 0.6665 0.032 Uiso 1 1 calc R . .
H17B H 0.8188 0.6633 0.6855 0.032 Uiso 1 1 calc R . .
C18 C 0.6534(3) 1.1170(5) 0.68467(11) 0.0190(7) Uani 1 1 d . . .
H18A H 0.6875 1.2065 0.7016 0.023 Uiso 1 1 calc R . .
C19 C 0.6753(3) 1.1705(5) 0.64186(11) 0.0213(7) Uani 1 1 d . . .
H19A H 0.6363 1.2798 0.6365 0.026 Uiso 1 1 calc R . .
C20 C 0.7999(3) 1.1996(5) 0.63876(12) 0.0222(8) Uani 1 1 d . . .
H20A H 0.8173 1.2516 0.6131 0.027 Uiso 1 1 calc R . .
H20B H 0.8254 1.2771 0.6598 0.027 Uiso 1 1 calc R . .
C21 C 0.8574(3) 1.0287(5) 0.64274(11) 0.0213(7) Uani 1 1 d . . .
H21A H 0.9387 1.0479 0.6417 0.026 Uiso 1 1 calc R . .
C22 C 0.9863(4) 1.0295(6) 0.85918(12) 0.0294(9) Uani 1 1 d . . .
H22A H 1.0332 1.0475 0.8824 0.044 Uiso 1 1 calc R . .
H22B H 0.9567 0.9140 0.8596 0.044 Uiso 1 1 calc R . .
H22C H 0.9254 1.1109 0.8593 0.044 Uiso 1 1 calc R . .
C23 C 1.2325(3) 1.1112(9) 0.72752(14) 0.0394(12) Uani 1 1 d . . .
H23A H 1.3079 1.1415 0.7352 0.059 Uiso 1 1 calc R . .
H23B H 1.2001 1.2031 0.7119 0.059 Uiso 1 1 calc R . .
H23C H 1.2335 1.0070 0.7119 0.059 Uiso 1 1 calc R . .
O1A O -0.0283(2) 0.6133(4) 0.82495(8) 0.0275(6) Uani 1 1 d . . .
O2A O 0.5432(2) 0.5496(4) 0.67375(8) 0.0281(6) Uani 1 1 d . . .
O3A O 0.6653(2) 0.5135(5) 0.73590(9) 0.0296(7) Uani 1 1 d . . .
O4A O 0.1397(3) 0.5829(6) 0.70182(9) 0.0392(9) Uani 1 1 d . . .
N1A N 0.2229(3) 0.6485(5) 0.75969(9) 0.0221(7) Uani 1 1 d . . .
N2A N 0.3359(3) 0.6833(5) 0.88954(10) 0.0285(8) Uani 1 1 d . . .
H2AA H 0.3974 0.6900 0.9060 0.034 Uiso 1 1 calc R . .
C1A C 0.3776(3) 0.6025(5) 0.71137(11) 0.0232(8) Uani 1 1 d . . .
H1AA H 0.3321 0.6101 0.6886 0.028 Uiso 1 1 calc R . .
C2A C 0.4901(3) 0.5701(5) 0.70882(11) 0.0219(7) Uani 1 1 d . . .
C3A C 0.5571(3) 0.5546(5) 0.74278(12) 0.0235(8) Uani 1 1 d . . .
C4A C 0.5135(3) 0.5836(5) 0.77948(11) 0.0212(7) Uani 1 1 d . . .
H4AA H 0.5591 0.5795 0.8023 0.025 Uiso 1 1 calc R . .
C5A C 0.4012(3) 0.6188(5) 0.78240(11) 0.0209(7) Uani 1 1 d . . .
C6A C 0.3348(3) 0.6234(5) 0.74908(11) 0.0213(7) Uani 1 1 d . . .
C7A C 0.3364(3) 0.6667(6) 0.81827(11) 0.0213(8) Uani 1 1 d . . .
C8A C 0.2143(3) 0.6480(5) 0.80347(11) 0.0190(7) Uani 1 1 d . . .
H8AA H 0.1700 0.7476 0.8122 0.023 Uiso 1 1 calc R . .
C9A C 0.1344(3) 0.6011(6) 0.73763(12) 0.0251(8) Uani 1 1 d . . .
C10A C 0.0275(3) 0.5727(6) 0.75953(12) 0.0281(9) Uani 1 1 d . . .
H10C H -0.0189 0.4952 0.7436 0.034 Uiso 1 1 calc R . .
H10D H -0.0116 0.6825 0.7608 0.034 Uiso 1 1 calc R . .
C11A C 0.0347(3) 0.4999(5) 0.80162(12) 0.0239(8) Uani 1 1 d . . .
H11B H -0.0003 0.3852 0.8020 0.029 Uiso 1 1 calc R . .
C12A C -0.0461(3) 0.5572(7) 0.86471(12) 0.0303(9) Uani 1 1 d . . .
H12C H -0.0511 0.4321 0.8652 0.036 Uiso 1 1 calc R . .
H12D H -0.1168 0.6034 0.8741 0.036 Uiso 1 1 calc R . .
C13A C 0.0458(3) 0.6139(7) 0.89174(12) 0.0302(9) Uani 1 1 d . . .
H13B H 0.0297 0.6916 0.9122 0.036 Uiso 1 1 calc R . .
C14A C 0.1488(3) 0.5590(6) 0.88799(12) 0.0274(9) Uani 1 1 d . . .
C15A C 0.2409(3) 0.6204(7) 0.91380(12) 0.0316(10) Uani 1 1 d . . .
H15C H 0.2663 0.5268 0.9310 0.038 Uiso 1 1 calc R . .
H15D H 0.2140 0.7132 0.9307 0.038 Uiso 1 1 calc R . .
C16A C 0.3163(4) 0.8551(6) 0.87286(13) 0.0310(10) Uani 1 1 d . . .
H16C H 0.3552 0.9421 0.8887 0.037 Uiso 1 1 calc R . .
H16D H 0.2367 0.8817 0.8724 0.037 Uiso 1 1 calc R . .
C17A C 0.3610(3) 0.8502(6) 0.83144(12) 0.0269(9) Uani 1 1 d . . .
H17C H 0.4411 0.8737 0.8313 0.032 Uiso 1 1 calc R . .
H17D H 0.3228 0.9332 0.8143 0.032 Uiso 1 1 calc R . .
C18A C 0.1558(3) 0.4844(5) 0.81444(11) 0.0207(7) Uani 1 1 d . . .
H18B H 0.1881 0.3948 0.7973 0.025 Uiso 1 1 calc R . .
C19A C 0.1809(3) 0.4275(6) 0.85706(12) 0.0250(8) Uani 1 1 d . . .
H19B H 0.1415 0.3188 0.8624 0.030 Uiso 1 1 calc R . .
C20A C 0.3054(3) 0.3970(6) 0.85930(12) 0.0252(8) Uani 1 1 d . . .
H20C H 0.3251 0.3432 0.8847 0.030 Uiso 1 1 calc R . .
H20D H 0.3279 0.3199 0.8379 0.030 Uiso 1 1 calc R . .
C21A C 0.3647(3) 0.5644(6) 0.85551(11) 0.0253(8) Uani 1 1 d . . .
H21B H 0.4458 0.5428 0.8562 0.030 Uiso 1 1 calc R . .
C22A C 0.4770(4) 0.5723(6) 0.63919(12) 0.0305(9) Uani 1 1 d . . .
H22D H 0.5223 0.5548 0.6159 0.046 Uiso 1 1 calc R . .
H22E H 0.4468 0.6874 0.6388 0.046 Uiso 1 1 calc R . .
H22F H 0.4165 0.4901 0.6391 0.046 Uiso 1 1 calc R . .
C23A C 0.7324(3) 0.4839(8) 0.77010(14) 0.0371(11) Uani 1 1 d . . .
H23D H 0.8076 0.4565 0.7621 0.056 Uiso 1 1 calc R . .
H23E H 0.7020 0.3890 0.7850 0.056 Uiso 1 1 calc R . .
H23F H 0.7334 0.5859 0.7865 0.056 Uiso 1 1 calc R . .
O5 O 1.0109(4) 0.8698(7) 0.57228(13) 0.0380(11) Uani 0.793(5) 1 d PU A 1
O6 O 0.9226(4) 1.0297(9) 0.52935(15) 0.0654(18) Uani 0.793(5) 1 d P A 1
O51 O 1.0236(16) 0.967(3) 0.5722(6) 0.043(4) Uani 0.207(5) 1 d PU A 2
O61 O 0.9241(15) 0.848(3) 0.5272(6) 0.045(4) Uani 0.207(5) 1 d PU A 2
O8 O 1.6582(3) 0.5980(5) 0.54738(14) 0.0541(11) Uani 1 1 d . . .
O9 O 1.6594(3) 0.3262(5) 0.55012(12) 0.0454(10) Uani 1 1 d . . .
N4 N 1.6113(3) 0.4586(6) 0.54618(10) 0.0311(8) Uani 1 1 d . A .
C24 C 1.0050(3) 0.9420(6) 0.53963(13) 0.0291(9) Uani 1 1 d . . .
C25 C 1.1036(3) 0.9378(6) 0.51141(14) 0.0286(9) Uani 1 1 d . . .
H251 H 1.1497 0.8347 0.5161 0.034 Uiso 0.207(5) 1 calc PR A 2
H25 H 1.1500 1.0335 0.5169 0.034 Uiso 0.793(5) 1 d PR A 1
C26 C 1.0644(5) 0.9458(11) 0.46809(17) 0.0579(18) Uani 1 1 d . . .
H26A H 1.1284 0.9426 0.4509 0.087 Uiso 1 1 calc R A .
H26B H 1.0235 1.0512 0.4636 0.087 Uiso 1 1 calc R . .
H26C H 1.0166 0.8488 0.4624 0.087 Uiso 1 1 calc R . .
O7 O 1.3211(5) 0.9163(6) 0.54215(18) 0.0276(11) Uani 0.793(5) 1 d PU . 1
N3 N 1.1671(3) 0.7882(6) 0.51753(13) 0.0224(9) Uani 0.793(5) 1 d P . 1
H3 H 1.1365 0.6901 0.5118 0.027 Uiso 0.793(5) 1 calc PR A 1
C27 C 1.2700(4) 0.7883(6) 0.53139(15) 0.0201(10) Uani 0.793(5) 1 d P . 1
C28 C 1.3244(4) 0.6133(6) 0.53399(13) 0.0295(9) Uani 1 1 d U . .
H28 H 1.2861 0.7175 0.5309 0.035 Uiso 0.207(5) 1 calc PR A 2
C29 C 1.4388(3) 0.6106(6) 0.53673(12) 0.0268(8) Uani 1 1 d U A .
H29A H 1.4800 0.7128 0.5359 0.032 Uiso 1 1 calc R . .
C30 C 1.4910(3) 0.4571(6) 0.54069(12) 0.0271(8) Uani 1 1 d U . .
C31 C 1.4366(4) 0.3040(7) 0.54190(14) 0.0355(11) Uani 1 1 d . A .
H31A H 1.4764 0.2009 0.5445 0.043 Uiso 1 1 calc R . .
C32 C 1.3229(5) 0.3037(8) 0.53919(19) 0.0446(13) Uani 1 1 d . . .
H32A H 1.2829 0.2003 0.5396 0.053 Uiso 0.793(5) 1 calc PR A 1
C33 C 1.2673(4) 0.4616(7) 0.53582(17) 0.0408(12) Uani 1 1 d . A .
H33A H 1.1891 0.4632 0.5348 0.049 Uiso 1 1 calc R . .
O71 O 1.317(2) 0.968(3) 0.5423(8) 0.031(4) Uani 0.207(5) 1 d PU . 2
N31 N 1.1658(13) 1.082(2) 0.5156(5) 0.024(3) Uani 0.207(5) 1 d PU . 2
H31 H 1.1364 1.1783 0.5075 0.028 Uiso 0.207(5) 1 calc PR A 2
C271 C 1.2711(14) 1.089(2) 0.5315(5) 0.019(4) Uani 0.207(5) 1 d P . 2
O5A O 0.5257(4) 0.6396(10) 0.92798(13) 0.0654(17) Uani 0.885(6) 1 d PU B 1
O6A O 0.4242(3) 0.7532(7) 0.97310(12) 0.0456(12) Uani 0.885(6) 1 d P B 1
O5B O 0.512(4) 0.737(8) 0.9257(13) 0.060(5) Uani 0.115(6) 1 d PU B 2
O6B O 0.432(5) 0.617(10) 0.9650(19) 0.102(14) Uani 0.115(6) 1 d PU B 2
O8A O 1.1593(3) 0.3019(5) 0.95679(12) 0.0409(9) Uani 1 1 d . . .
O9A O 1.1484(3) 0.0343(6) 0.94476(10) 0.0447(10) Uani 1 1 d . . .
N4A N 1.1069(3) 0.1700(6) 0.95318(10) 0.0298(8) Uani 1 1 d . B .
C24A C 0.5112(3) 0.6884(6) 0.96196(12) 0.0268(8) Uani 1 1 d . . .
C25A C 0.6088(3) 0.6752(6) 0.99131(12) 0.0247(8) Uani 1 1 d . . .
H25B H 0.6524 0.5700 0.9864 0.030 Uiso 0.115(6) 1 calc PR B 2
H25A H 0.6573 0.7691 0.9868 0.030 Uiso 0.885(6) 1 d PR B 1
C26A C 0.5710(4) 0.6813(8) 1.03410(13) 0.0358(11) Uani 1 1 d . . .
H26D H 0.6352 0.6729 1.0516 0.054 Uiso 1 1 calc R B .
H26E H 0.5210 0.5865 1.0391 0.054 Uiso 1 1 calc R . .
H26F H 0.5326 0.7884 1.0389 0.054 Uiso 1 1 calc R . .
O7A O 0.8206(3) 0.6435(5) 0.95755(11) 0.0229(8) Uani 0.885(6) 1 d PU . 1
N3A N 0.6708(3) 0.5192(5) 0.98487(11) 0.0195(8) Uani 0.885(6) 1 d P . 1
H3A H 0.6409 0.4223 0.9918 0.023 Uiso 0.885(6) 1 calc PR B 1
C27A C 0.7714(3) 0.5168(5) 0.96884(12) 0.0163(8) Uani 0.885(6) 1 d P . 1
O7B O 0.825(3) 0.708(4) 0.9611(11) 0.029(5) Uani 0.115(6) 1 d PU . 2
N3B N 0.672(3) 0.827(6) 0.9804(12) 0.044(9) Uani 0.115(6) 1 d PU . 2
H3B H 0.6393 0.9255 0.9815 0.053 Uiso 0.115(6) 1 calc PR B 2
C27B C 0.778(3) 0.823(5) 0.9690(12) 0.030(8) Uani 0.115(6) 1 d PU . 2
C28A C 0.8231(3) 0.3424(5) 0.96499(13) 0.0231(8) Uani 1 1 d . . .
H28A H 0.7868 0.4483 0.9677 0.028 Uiso 0.115(6) 1 calc PR B 2
C29A C 0.9369(3) 0.3351(6) 0.96172(11) 0.0223(8) Uani 1 1 d . B .
H29B H 0.9798 0.4358 0.9619 0.027 Uiso 1 1 calc R . .
C30A C 0.9865(3) 0.1779(6) 0.95825(11) 0.0249(8) Uani 1 1 d . . .
C31A C 0.9291(4) 0.0286(6) 0.95754(15) 0.0368(11) Uani 1 1 d . B .
H31B H 0.9658 -0.0772 0.9553 0.044 Uiso 1 1 calc R . .
C32A C 0.8155(5) 0.0375(7) 0.9603(2) 0.0508(15) Uani 1 1 d . . .
H32C H 0.7732 -0.0636 0.9594 0.061 Uiso 0.885(6) 1 calc PR B 1
C33A C 0.7631(4) 0.1918(7) 0.96426(18) 0.0408(12) Uani 1 1 d . B .
H33B H 0.6852 0.1953 0.9665 0.049 Uiso 1 1 calc R . .
O100 O 1.1637(13) 0.8560(14) 0.6380(4) 0.088(3) Uani 0.536(13) 1 d PDU C 1
H100 H 1.1075 0.9011 0.6279 0.132 Uiso 0.536(13) 1 calc PR C 1
C100 C 1.2000(17) 0.726(2) 0.6139(6) 0.115(4) Uani 0.536(13) 1 d PDU C 1
H101 H 1.1390 0.6870 0.5972 0.172 Uiso 0.536(13) 1 calc PR C 1
H102 H 1.2268 0.6317 0.6301 0.172 Uiso 0.536(13) 1 calc PR C 1
H103 H 1.2599 0.7676 0.5975 0.172 Uiso 0.536(13) 1 calc PR C 1
O200 O 1.0416(5) 0.3424(11) 0.65146(19) 0.0687(18) Uani 0.786(12) 1 d PDU D 1
H200 H 1.0666 0.4050 0.6694 0.103 Uiso 0.786(12) 1 calc PR D 1
C200 C 1.1219(7) 0.3182(14) 0.6232(3) 0.067(2) Uani 0.786(12) 1 d PDU D 1
H201 H 1.1361 0.1967 0.6201 0.101 Uiso 0.786(12) 1 calc PR D 1
H202 H 1.1900 0.3754 0.6315 0.101 Uiso 0.786(12) 1 calc PR D 1
H203 H 1.0963 0.3655 0.5981 0.101 Uiso 0.786(12) 1 calc PR D 1
O110 O 1.1559(13) 1.0051(13) 0.6318(5) 0.106(3) Uani 0.464(13) 1 d PDU C 2
H110 H 1.1175 1.0211 0.6115 0.158 Uiso 0.464(13) 1 calc PR C 2
C110 C 1.175(3) 0.8327(17) 0.6364(10) 0.093(3) Uani 0.464(13) 1 d PDU C 2
H111 H 1.1704 0.8027 0.6642 0.140 Uiso 0.464(13) 1 calc PR C 2
H112 H 1.2493 0.8054 0.6269 0.140 Uiso 0.464(13) 1 calc PR C 2
H113 H 1.1205 0.7683 0.6213 0.140 Uiso 0.464(13) 1 calc PR C 2
O210 O 1.0181(19) 0.419(5) 0.6511(5) 0.075(4) Uani 0.214(12) 1 d PDU D 2
H210 H 1.0576 0.4546 0.6697 0.113 Uiso 0.214(12) 1 calc PR D 2
C210 C 1.0775(10) 0.4248(12) 0.6165(4) 0.071(3) Uani 0.214(12) 1 d PDU D 2
H211 H 1.1394 0.3454 0.6182 0.107 Uiso 0.214(12) 1 calc PR D 2
H212 H 1.1056 0.5399 0.6125 0.107 Uiso 0.214(12) 1 calc PR D 2
H213 H 1.0295 0.3932 0.5944 0.107 Uiso 0.214(12) 1 calc PR D 2
O300 O 0.6539(10) 0.6554(12) 0.8679(4) 0.083(3) Uani 0.458(10) 1 d PRDU E 1
H300 H 0.6114 0.6269 0.8860 0.125 Uiso 0.458(10) 1 calc PR E 1
C300 C 0.6922(16) 0.8281(16) 0.8746(6) 0.086(4) Uani 0.458(10) 1 d PDU E 1
H301 H 0.6296 0.9062 0.8727 0.129 Uiso 0.458(10) 1 calc PR E 1
H302 H 0.7468 0.8578 0.8548 0.129 Uiso 0.458(10) 1 calc PR E 1
H303 H 0.7258 0.8363 0.9008 0.129 Uiso 0.458(10) 1 calc PR E 1
O400 O 0.5473(8) 0.256(2) 0.8479(4) 0.085(3) Uani 0.458(10) 1 d PDU E 1
H400 H 0.5692 0.1793 0.8328 0.127 Uiso 0.458(10) 1 calc PR E 1
C400 C 0.6385(13) 0.311(3) 0.8731(5) 0.080(3) Uani 0.458(10) 1 d PDU E 1
H401 H 0.6697 0.4159 0.8627 0.120 Uiso 0.458(10) 1 calc PR E 1
H402 H 0.6953 0.2228 0.8738 0.120 Uiso 0.458(10) 1 calc PR E 1
H403 H 0.6115 0.3309 0.8997 0.120 Uiso 0.458(10) 1 calc PR E 1
O310 O 0.6615(10) 0.5418(11) 0.8681(4) 0.088(3) Uani 0.542(10) 1 d PDU E 2
H310 H 0.6164 0.5351 0.8866 0.133 Uiso 0.542(10) 1 calc PR E 2
C310 C 0.6797(15) 0.7199(15) 0.8583(5) 0.079(3) Uani 0.542(10) 1 d PDU E 2
H311 H 0.6531 0.7916 0.8797 0.119 Uiso 0.542(10) 1 calc PR E 2
H312 H 0.6396 0.7477 0.8341 0.119 Uiso 0.542(10) 1 calc PR E 2
H313 H 0.7586 0.7397 0.8546 0.119 Uiso 0.542(10) 1 calc PR E 2
O410 O 0.5252(10) 0.200(2) 0.8500(4) 0.088(3) Uani 0.542(10) 1 d PDU E 2
H410 H 0.5463 0.1221 0.8350 0.132 Uiso 0.542(10) 1 calc PR E 2
C410 C 0.6072(13) 0.226(3) 0.8810(4) 0.082(3) Uani 0.542(10) 1 d PDU E 2
H411 H 0.6464 0.3323 0.8764 0.122 Uiso 0.542(10) 1 calc PR E 2
H412 H 0.6598 0.1316 0.8810 0.122 Uiso 0.542(10) 1 calc PR E 2
H413 H 0.5705 0.2308 0.9064 0.122 Uiso 0.542(10) 1 calc PR E 2

loop_
_atom_site_aniso_label
_atom_site_aniso_U_11
_atom_site_aniso_U_22
_atom_site_aniso_U_33
_atom_site_aniso_U_23
_atom_site_aniso_U_13
_atom_site_aniso_U_12
O1 0.0204(12) 0.0249(14) 0.0282(14) 0.0016(11) -0.0054(10) -0.0036(11)
O2 0.0259(13) 0.0360(17) 0.0214(13) -0.0020(12) -0.0064(10) -0.0005(13)
O3 0.0179(12) 0.0415(19) 0.0315(15) -0.0031(13) -0.0041(10) 0.0003(13)
O4 0.0274(14) 0.071(3) 0.0244(14) -0.0139(17) 0.0013(11) 0.0039(17)
N1 0.0196(13) 0.0258(17) 0.0186(14) -0.0008(12) -0.0016(11) 0.0027(13)
N2 0.0283(16) 0.0302(18) 0.0189(14) -0.0032(13) -0.0017(12) 0.0098(14)
C1 0.0236(16) 0.0223(19) 0.0226(17) -0.0019(14) -0.0022(13) 0.0015(15)
C2 0.0216(16) 0.030(2) 0.0226(17) -0.0001(16) -0.0063(13) 0.0023(16)
C3 0.0165(15) 0.028(2) 0.0288(18) -0.0008(16) -0.0032(13) 0.0056(15)
C4 0.0184(15) 0.026(2) 0.0261(18) -0.0009(15) 0.0006(13) 0.0090(15)
C5 0.0173(15) 0.0255(19) 0.0219(17) -0.0014(14) -0.0024(12) 0.0038(15)
C6 0.0171(15) 0.0271(19) 0.0220(17) -0.0023(15) -0.0011(13) 0.0056(15)
C7 0.0167(15) 0.0245(19) 0.0194(16) -0.0014(14) -0.0027(12) 0.0046(14)
C8 0.0179(14) 0.0223(18) 0.0172(15) -0.0006(13) -0.0021(12) 0.0003(14)
C9 0.0196(16) 0.029(2) 0.0261(18) -0.0026(16) -0.0005(13) 0.0025(16)
C10 0.0164(15) 0.027(2) 0.0292(18) -0.0007(16) 0.0014(13) 0.0039(15)
C11 0.0181(15) 0.0195(17) 0.0246(17) -0.0016(14) 0.0019(13) 0.0010(14)
C12 0.0205(16) 0.027(2) 0.0313(19) 0.0053(17) -0.0069(14) 0.0012(16)
C13 0.0264(17) 0.027(2) 0.0233(17) 0.0032(15) -0.0072(14) 0.0040(16)
C14 0.0240(16) 0.0218(18) 0.0211(16) 0.0015(14) -0.0014(13) 0.0059(15)
C15 0.0276(18) 0.030(2) 0.0201(17) -0.0015(15) -0.0008(14) 0.0028(17)
C16 0.040(2) 0.030(2) 0.0224(19) -0.0067(16) -0.0018(17) 0.0130(19)
C17 0.0298(19) 0.027(2) 0.0227(18) -0.0030(15) -0.0023(15) 0.0116(17)
C18 0.0181(15) 0.0161(16) 0.0229(16) -0.0014(14) -0.0008(12) -0.0001(13)
C19 0.0175(15) 0.0193(17) 0.0270(18) 0.0014(14) -0.0021(13) 0.0006(14)
C20 0.0179(15) 0.0202(18) 0.0288(19) 0.0020(15) 0.0039(14) 0.0018(14)
C21 0.0184(15) 0.0244(19) 0.0211(16) -0.0008(14) -0.0014(12) 0.0040(15)
C22 0.0311(19) 0.033(2) 0.0236(18) -0.0022(17) -0.0035(15) 0.0008(18)
C23 0.0202(18) 0.062(3) 0.036(2) 0.004(2) -0.0016(16) 0.000(2)
O1A 0.0239(13) 0.0318(16) 0.0271(14) 0.0080(12) 0.0066(10) 0.0040(13)
O2A 0.0293(14) 0.0306(16) 0.0245(13) -0.0045(12) 0.0086(11) -0.0002(13)
O3A 0.0211(12) 0.0378(18) 0.0301(14) -0.0040(13) 0.0066(11) 0.0008(13)
O4A 0.0296(15) 0.061(2) 0.0272(15) -0.0059(16) -0.0011(12) -0.0092(16)
N1A 0.0174(13) 0.0261(17) 0.0227(15) -0.0042(13) 0.0022(11) -0.0005(13)
N2A 0.0228(15) 0.040(2) 0.0231(16) -0.0040(15) 0.0020(12) 0.0031(16)
C1A 0.0258(17) 0.0214(18) 0.0224(17) -0.0024(15) 0.0039(13) -0.0042(15)
C2A 0.0262(17) 0.0168(17) 0.0227(17) -0.0051(13) 0.0097(13) -0.0056(14)
C3A 0.0214(16) 0.0218(18) 0.0274(18) -0.0014(15) 0.0067(14) 0.0006(15)
C4A 0.0180(15) 0.0220(18) 0.0237(17) -0.0021(14) 0.0006(13) -0.0037(14)
C5A 0.0193(15) 0.0208(17) 0.0228(17) -0.0015(14) 0.0044(13) 0.0017(14)
C6A 0.0193(15) 0.0202(18) 0.0244(17) 0.0000(14) 0.0015(13) -0.0039(14)
C7A 0.0175(15) 0.028(2) 0.0185(16) -0.0013(14) 0.0025(12) 0.0006(15)
C8A 0.0169(14) 0.0194(18) 0.0206(16) -0.0009(13) 0.0013(12) 0.0004(13)
C9A 0.0203(16) 0.025(2) 0.0298(19) 0.0020(16) 0.0009(14) 0.0012(16)
C10A 0.0155(15) 0.037(2) 0.032(2) 0.0044(18) -0.0015(14) -0.0009(16)
C11A 0.0180(15) 0.0196(18) 0.034(2) 0.0031(15) -0.0008(14) 0.0002(14)
C12A 0.0209(17) 0.040(3) 0.0297(19) 0.0061(18) 0.0062(14) 0.0030(18)
C13A 0.0280(19) 0.037(2) 0.0256(19) 0.0069(18) 0.0086(15) 0.0033(19)
C14A 0.0266(18) 0.033(2) 0.0228(17) 0.0063(16) 0.0038(14) 0.0027(17)
C15A 0.0289(19) 0.045(3) 0.0209(18) 0.0030(18) 0.0052(15) 0.000(2)
C16A 0.030(2) 0.034(2) 0.029(2) -0.0093(18) 0.0022(16) -0.0032(19)
C17A 0.0243(18) 0.032(2) 0.0241(18) -0.0063(16) 0.0034(14) -0.0021(17)
C18A 0.0189(15) 0.0179(17) 0.0254(17) 0.0010(14) 0.0021(13) 0.0041(14)
C19A 0.0225(17) 0.025(2) 0.0271(18) 0.0052(15) 0.0022(14) 0.0027(16)
C20A 0.0229(17) 0.025(2) 0.0277(19) 0.0014(16) 0.0000(15) 0.0063(15)
C21A 0.0213(16) 0.033(2) 0.0216(17) -0.0040(16) 0.0019(13) 0.0056(16)
C22A 0.041(2) 0.029(2) 0.0215(18) -0.0038(16) 0.0068(16) -0.0024(19)
C23A 0.0190(17) 0.053(3) 0.039(2) 0.004(2) 0.0029(16) 0.000(2)
O5 0.031(2) 0.051(3) 0.032(2) 0.005(2) 0.0035(16) 0.020(2)
O6 0.036(2) 0.108(5) 0.053(3) 0.035(3) 0.019(2) 0.047(3)
O51 0.038(6) 0.056(7) 0.035(6) -0.005(6) 0.006(5) 0.005(6)
O61 0.041(7) 0.046(8) 0.047(7) -0.010(6) 0.004(6) -0.021(6)
O8 0.0390(19) 0.037(2) 0.085(3) -0.027(2) -0.0222(19) 0.0069(17)
O9 0.0336(17) 0.042(2) 0.060(2) 0.0252(18) 0.0083(16) 0.0144(16)
N4 0.0304(17) 0.040(2) 0.0227(16) -0.0033(15) -0.0017(13) 0.0148(17)
C24 0.0238(18) 0.032(2) 0.032(2) -0.0048(18) 0.0010(15) -0.0036(17)
C25 0.0156(15) 0.022(2) 0.048(2) 0.0066(18) 0.0010(15) -0.0009(15)
C26 0.039(3) 0.095(5) 0.040(3) 0.019(3) 0.012(2) 0.028(3)
O7 0.0259(19) 0.017(2) 0.040(2) -0.002(2) -0.0097(16) 0.0012(19)
N3 0.0155(17) 0.0147(19) 0.037(2) 0.0019(17) 0.0000(16) -0.0009(15)
C27 0.018(2) 0.017(2) 0.025(2) 0.0019(17) 0.0019(17) 0.0050(17)
C28 0.0268(19) 0.028(2) 0.034(2) -0.0049(17) -0.0042(16) 0.0057(17)
C29 0.0267(18) 0.028(2) 0.0257(18) -0.0056(16) -0.0053(14) 0.0070(16)
C30 0.0277(18) 0.031(2) 0.0230(17) -0.0013(16) -0.0030(14) 0.0074(17)
C31 0.039(2) 0.033(2) 0.034(2) 0.0106(19) 0.0020(18) 0.016(2)
C32 0.037(3) 0.037(3) 0.060(3) 0.014(3) -0.003(2) 0.003(2)
C33 0.028(2) 0.036(3) 0.059(3) 0.003(2) -0.004(2) 0.009(2)
O71 0.030(6) 0.022(8) 0.039(7) 0.008(7) -0.005(6) 0.004(7)
N31 0.025(6) 0.016(6) 0.030(6) 0.005(5) -0.001(5) -0.006(5)
C271 0.017(7) 0.015(8) 0.025(8) -0.003(6) -0.006(6) 0.004(6)
O5A 0.0324(19) 0.130(5) 0.034(2) -0.029(3) -0.0088(15) 0.037(3)
O6A 0.0255(17) 0.073(3) 0.038(2) -0.023(2) -0.0080(15) 0.028(2)
O5B 0.045(7) 0.091(8) 0.044(7) -0.014(7) -0.001(6) 0.016(7)
O6B 0.100(15) 0.105(16) 0.102(16) -0.003(9) -0.002(9) 0.002(9)
O8A 0.0245(15) 0.046(2) 0.052(2) 0.0081(18) 0.0020(14) 0.0036(15)
O9A 0.0377(17) 0.060(2) 0.0360(17) -0.0195(17) -0.0088(14) 0.0267(18)
N4A 0.0264(16) 0.041(2) 0.0217(16) 0.0019(15) -0.0012(13) 0.0100(17)
C24A 0.0237(18) 0.029(2) 0.0280(19) 0.0017(17) 0.0035(15) 0.0069(17)
C25A 0.0150(15) 0.027(2) 0.0318(19) -0.0031(16) 0.0016(14) 0.0029(15)
C26A 0.029(2) 0.052(3) 0.027(2) -0.010(2) -0.0006(16) 0.005(2)
O7A 0.0212(14) 0.0112(17) 0.0365(17) -0.0043(14) 0.0068(12) -0.0025(14)
N3A 0.0102(13) 0.0201(18) 0.0283(17) -0.0013(14) 0.0041(12) 0.0005(13)
C27A 0.0138(16) 0.0129(18) 0.0222(18) -0.0011(14) 0.0025(13) -0.0002(14)
O7B 0.028(8) 0.016(9) 0.044(8) -0.007(8) 0.004(7) -0.004(8)
N3B 0.042(11) 0.040(11) 0.050(12) 0.006(8) 0.004(8) 0.000(8)
C27B 0.031(11) 0.027(11) 0.031(11) -0.002(8) 0.000(8) 0.006(8)
C28A 0.0221(18) 0.0154(17) 0.032(2) 0.0011(15) 0.0047(15) 0.0011(14)
C29A 0.0193(16) 0.026(2) 0.0216(17) 0.0027(14) 0.0027(13) -0.0003(15)
C30A 0.0255(17) 0.031(2) 0.0179(16) 0.0053(15) 0.0027(13) 0.0048(17)
C31A 0.043(2) 0.023(2) 0.045(3) 0.0020(19) 0.011(2) 0.010(2)
C32A 0.045(3) 0.020(2) 0.088(4) -0.003(3) 0.026(3) -0.006(2)
C33A 0.026(2) 0.025(2) 0.071(4) 0.000(2) 0.012(2) -0.0042(19)
O100 0.087(4) 0.099(5) 0.078(4) 0.013(4) -0.013(4) -0.016(4)
C100 0.114(6) 0.118(6) 0.111(6) 0.011(5) -0.008(5) -0.012(6)
O200 0.064(3) 0.071(4) 0.071(3) -0.008(3) 0.006(3) -0.028(3)
C200 0.073(4) 0.074(5) 0.054(4) -0.011(4) 0.013(3) -0.020(4)
O110 0.101(5) 0.121(6) 0.095(5) 0.009(5) -0.004(5) -0.006(5)
C110 0.091(5) 0.103(5) 0.085(5) 0.011(5) -0.008(5) -0.013(5)
O210 0.072(6) 0.077(6) 0.077(6) -0.008(6) 0.004(5) -0.012(6)
C210 0.073(5) 0.074(6) 0.067(5) -0.009(5) 0.008(5) -0.014(5)
O300 0.079(4) 0.090(5) 0.081(5) -0.005(5) 0.004(4) 0.006(5)
C300 0.082(6) 0.088(6) 0.087(6) 0.007(5) 0.006(5) 0.002(5)
O400 0.078(5) 0.087(5) 0.088(5) -0.011(4) 0.003(4) 0.013(4)
C400 0.082(6) 0.084(6) 0.074(6) -0.012(5) -0.003(5) 0.011(5)
O310 0.077(4) 0.107(6) 0.082(5) 0.004(5) 0.010(4) 0.016(5)
C310 0.072(5) 0.087(5) 0.079(5) 0.003(5) 0.010(4) 0.009(5)
O410 0.080(5) 0.089(6) 0.096(5) -0.018(5) 0.008(4) 0.006(5)
C410 0.080(5) 0.087(5) 0.077(5) -0.014(5) 0.004(4) 0.013(5)

loop_
_atom_type_symbol
_atom_type_description
_atom_type_scat_dispersion_real
_atom_type_scat_dispersion_imag
_atom_type_scat_source
C C 0.0033 0.0000 'International Tables Vol C Tables 4.2.6.8 and 6.1.1.4'
H H 0.0000 0.0000 'International Tables Vol C Tables 4.2.6.8 and 6.1.1.4'
N N 0.0061 0.0000 'International Tables Vol C Tables 4.2.6.8 and 6.1.1.4'
O O 0.0106 0.0000 'International Tables Vol C Tables 4.2.6.8 and 6.1.1.4'

loop_
_geom_angle_atom_site_label_1
_geom_angle_atom_site_label_2
_geom_angle_atom_site_label_3
_geom_angle
_geom_angle_site_symmetry_1
_geom_angle_site_symmetry_3
C11 O1 C12 115.1(3) . .
C2 O2 C22 115.7(3) . .
C3 O3 C23 115.8(3) . .
C9 N1 C6 124.8(3) . .
C9 N1 C8 119.4(3) . .
C6 N1 C8 109.1(3) . .
C16 N2 C15 112.0(4) . .
C16 N2 C21 107.6(3) . .
C15 N2 C21 113.3(3) . .
C16 N2 H2A 107.9 . .
C15 N2 H2A 107.9 . .
C21 N2 H2A 107.9 . .
C2 C1 C6 117.2(4) . .
C2 C1 H1A 121.4 . .
C6 C1 H1A 121.4 . .
O2 C2 C1 123.3(4) . .
O2 C2 C3 115.4(3) . .
C1 C2 C3 121.3(3) . .
O3 C3 C4 124.3(4) . .
O3 C3 C2 115.2(3) . .
C4 C3 C2 120.5(3) . .
C3 C4 C5 118.5(4) . .
C3 C4 H4A 120.7 . .
C5 C4 H4A 120.7 . .
C6 C5 C4 119.9(3) . .
C6 C5 C7 111.4(3) . .
C4 C5 C7 128.7(3) . .
C5 C6 C1 122.4(3) . .
C5 C6 N1 109.8(3) . .
C1 C6 N1 127.9(3) . .
C5 C7 C21 115.9(3) . .
C5 C7 C17 111.7(3) . .
C21 C7 C17 101.8(3) . .
C5 C7 C8 102.1(3) . .
C21 C7 C8 114.9(3) . .
C17 C7 C8 110.8(3) . .
N1 C8 C18 106.0(3) . .
N1 C8 C7 104.5(3) . .
C18 C8 C7 115.8(3) . .
N1 C8 H8A 110.1 . .
C18 C8 H8A 110.1 . .
C7 C8 H8A 110.1 . .
O4 C9 N1 122.4(4) . .
O4 C9 C10 121.4(4) . .
N1 C9 C10 116.2(3) . .
C9 C10 C11 118.4(3) . .
C9 C10 H10A 107.7 . .
C11 C10 H10A 107.7 . .
C9 C10 H10B 107.7 . .
C11 C10 H10B 107.7 . .
H10A C10 H10B 107.1 . .
O1 C11 C18 114.9(3) . .
O1 C11 C10 105.4(3) . .
C18 C11 C10 109.7(3) . .
O1 C11 H11A 108.9 . .
C18 C11 H11A 108.9 . .
C10 C11 H11A 108.9 . .
O1 C12 C13 111.6(3) . .
O1 C12 H12A 109.3 . .
C13 C12 H12A 109.3 . .
O1 C12 H12B 109.3 . .
C13 C12 H12B 109.3 . .
H12A C12 H12B 108.0 . .
C14 C13 C12 121.8(4) . .
C14 C13 H13A 119.1 . .
C12 C13 H13A 119.1 . .
C13 C14 C15 121.3(4) . .
C13 C14 C19 123.0(4) . .
C15 C14 C19 115.7(3) . .
C14 C15 N2 110.3(3) . .
C14 C15 H15A 109.6 . .
N2 C15 H15A 109.6 . .
C14 C15 H15B 109.6 . .
N2 C15 H15B 109.6 . .
H15A C15 H15B 108.1 . .
N2 C16 C17 104.6(4) . .
N2 C16 H16A 110.8 . .
C17 C16 H16A 110.8 . .
N2 C16 H16B 110.8 . .
C17 C16 H16B 110.8 . .
H16A C16 H16B 108.9 . .
C16 C17 C7 102.8(3) . .
C16 C17 H17A 111.2 . .
C7 C17 H17A 111.2 . .
C16 C17 H17B 111.2 . .
C7 C17 H17B 111.2 . .
H17A C17 H17B 109.1 . .
C8 C18 C11 107.2(3) . .
C8 C18 C19 112.4(3) . .
C11 C18 C19 118.0(3) . .
C8 C18 H18A 106.2 . .
C11 C18 H18A 106.2 . .
C19 C18 H18A 106.2 . .
C14 C19 C20 109.3(3) . .
C14 C19 C18 114.3(3) . .
C20 C19 C18 106.6(3) . .
C14 C19 H19A 108.9 . .
C20 C19 H19A 108.9 . .
C18 C19 H19A 108.9 . .
C21 C20 C19 108.2(3) . .
C21 C20 H20A 110.1 . .
C19 C20 H20A 110.1 . .
C21 C20 H20B 110.1 . .
C19 C20 H20B 110.1 . .
H20A C20 H20B 108.4 . .
C20 C21 N2 111.3(3) . .
C20 C21 C7 115.3(3) . .
N2 C21 C7 105.0(3) . .
C20 C21 H21A 108.3 . .
N2 C21 H21A 108.3 . .
C7 C21 H21A 108.3 . .
O2 C22 H22A 109.5 . .
O2 C22 H22B 109.5 . .
H22A C22 H22B 109.5 . .
O2 C22 H22C 109.5 . .
H22A C22 H22C 109.5 . .
H22B C22 H22C 109.5 . .
O3 C23 H23A 109.5 . .
O3 C23 H23B 109.5 . .
H23A C23 H23B 109.5 . .
O3 C23 H23C 109.5 . .
H23A C23 H23C 109.5 . .
H23B C23 H23C 109.5 . .
C11A O1A C12A 114.7(3) . .
C2A O2A C22A 115.9(3) . .
C3A O3A C23A 115.8(3) . .
C9A N1A C6A 124.9(3) . .
C9A N1A C8A 119.2(3) . .
C6A N1A C8A 109.3(3) . .
C16A N2A C15A 112.9(4) . .
C16A N2A C21A 107.8(3) . .
C15A N2A C21A 113.2(4) . .
C16A N2A H2AA 107.6 . .
C15A N2A H2AA 107.6 . .
C21A N2A H2AA 107.6 . .
C2A C1A C6A 116.9(4) . .
C2A C1A H1AA 121.5 . .
C6A C1A H1AA 121.5 . .
O2A C2A C1A 123.1(4) . .
O2A C2A C3A 115.5(3) . .
C1A C2A C3A 121.4(3) . .
O3A C3A C4A 124.7(4) . .
O3A C3A C2A 115.1(3) . .
C4A C3A C2A 120.2(3) . .
C3A C4A C5A 118.8(3) . .
C3A C4A H4AA 120.6 . .
C5A C4A H4AA 120.6 . .
C6A C5A C4A 120.4(3) . .
C6A C5A C7A 110.7(3) . .
C4A C5A C7A 128.7(3) . .
C5A C6A C1A 122.0(3) . .
C5A C6A N1A 110.1(3) . .
C1A C6A N1A 127.9(3) . .
C5A C7A C21A 115.0(3) . .
C5A C7A C17A 111.7(3) . .
C21A C7A C17A 102.2(3) . .
C5A C7A C8A 102.4(3) . .
C21A C7A C8A 114.6(3) . .
C17A C7A C8A 111.2(3) . .
N1A C8A C18A 106.6(3) . .
N1A C8A C7A 104.1(3) . .
C18A C8A C7A 116.3(3) . .
N1A C8A H8AA 109.9 . .
C18A C8A H8AA 109.9 . .
C7A C8A H8AA 109.9 . .
O4A C9A N1A 122.1(4) . .
O4A C9A C10A 121.6(4) . .
N1A C9A C10A 116.3(4) . .
C9A C10A C11A 118.0(3) . .
C9A C10A H10C 107.8 . .
C11A C10A H10C 107.8 . .
C9A C10A H10D 107.8 . .
C11A C10A H10D 107.8 . .
H10C C10A H10D 107.1 . .
O1A C11A C18A 114.2(3) . .
O1A C11A C10A 105.0(3) . .
C18A C11A C10A 109.7(3) . .
O1A C11A H11B 109.3 . .
C18A C11A H11B 109.3 . .
C10A C11A H11B 109.3 . .
O1A C12A C13A 111.4(3) . .
O1A C12A H12C 109.3 . .
C13A C12A H12C 109.3 . .
O1A C12A H12D 109.3 . .
C13A C12A H12D 109.3 . .
H12C C12A H12D 108.0 . .
C14A C13A C12A 122.3(4) . .
C14A C13A H13B 118.8 . .
C12A C13A H13B 118.8 . .
C13A C14A C15A 122.3(4) . .
C13A C14A C19A 122.2(4) . .
C15A C14A C19A 115.5(4) . .
C14A C15A N2A 110.8(3) . .
C14A C15A H15C 109.5 . .
N2A C15A H15C 109.5 . .
C14A C15A H15D 109.5 . .
N2A C15A H15D 109.5 . .
H15C C15A H15D 108.1 . .
N2A C16A C17A 106.0(4) . .
N2A C16A H16C 110.5 . .
C17A C16A H16C 110.5 . .
N2A C16A H16D 110.5 . .
C17A C16A H16D 110.5 . .
H16C C16A H16D 108.7 . .
C16A C17A C7A 103.0(4) . .
C16A C17A H17C 111.2 . .
C7A C17A H17C 111.2 . .
C16A C17A H17D 111.2 . .
C7A C17A H17D 111.2 . .
H17C C17A H17D 109.1 . .
C8A C18A C11A 108.1(3) . .
C8A C18A C19A 112.9(3) . .
C11A C18A C19A 117.9(3) . .
C8A C18A H18B 105.6 . .
C11A C18A H18B 105.6 . .
C19A C18A H18B 105.6 . .
C20A C19A C14A 109.3(3) . .
C20A C19A C18A 106.0(3) . .
C14A C19A C18A 113.6(3) . .
C20A C19A H19B 109.3 . .
C14A C19A H19B 109.3 . .
C18A C19A H19B 109.3 . .
C21A C20A C19A 109.2(3) . .
C21A C20A H20C 109.8 . .
C19A C20A H20C 109.8 . .
C21A C20A H20D 109.8 . .
C19A C20A H20D 109.8 . .
H20C C20A H20D 108.3 . .
C20A C21A N2A 110.9(3) . .
C20A C21A C7A 115.3(3) . .
N2A C21A C7A 104.6(3) . .
C20A C21A H21B 108.6 . .
N2A C21A H21B 108.6 . .
C7A C21A H21B 108.6 . .
O2A C22A H22D 109.5 . .
O2A C22A H22E 109.5 . .
H22D C22A H22E 109.5 . .
O2A C22A H22F 109.5 . .
H22D C22A H22F 109.5 . .
H22E C22A H22F 109.5 . .
O3A C23A H23D 109.5 . .
O3A C23A H23E 109.5 . .
H23D C23A H23E 109.5 . .
O3A C23A H23F 109.5 . .
H23D C23A H23F 109.5 . .
H23E C23A H23F 109.5 . .
O9 N4 O8 123.0(4) . .
O9 N4 C30 119.1(4) . .
O8 N4 C30 117.8(4) . .
O51 C24 O5 37.9(12) . .
O51 C24 O6 108.7(12) . .
O5 C24 O6 122.3(4) . .
O51 C24 O61 123.7(15) . .
O5 C24 O61 93.8(10) . .
O6 C24 O61 68.2(10) . .
O51 C24 C25 117.4(10) . .
O5 C24 C25 120.4(4) . .
O6 C24 C25 117.1(4) . .
O61 C24 C25 111.9(9) . .
N31 C25 N3 112.1(8) . .
N31 C25 C24 110.2(8) . .
N3 C25 C24 110.4(4) . .
N31 C25 C26 103.2(8) . .
N3 C25 C26 109.5(5) . .
C24 C25 C26 111.2(4) . .
N31 C25 H251 110.7 . .
N3 C25 H251 1.6 . .
C24 C25 H251 110.7 . .
C26 C25 H251 110.7 . .
N31 C25 H25 6.1 . .
N3 C25 H25 107.9 . .
C24 C25 H25 108.6 . .
C26 C25 H25 109.1 . .
H251 C25 H25 106.4 . .
C25 C26 H26A 109.5 . .
C25 C26 H26B 109.5 . .
H26A C26 H26B 109.5 . .
C25 C26 H26C 109.5 . .
H26A C26 H26C 109.5 . .
H26B C26 H26C 109.5 . .
C27 N3 C25 123.8(4) . .
C27 N3 H3 118.1 . .
C25 N3 H3 118.1 . .
O7 C27 N3 124.8(5) . .
O7 C27 C28 120.2(5) . .
N3 C27 C28 115.0(4) . .
C33 C28 C29 118.9(4) . .
C33 C28 C27 124.4(4) . .
C29 C28 C27 116.5(4) . .
C33 C28 H28 120.5 . .
C29 C28 H28 120.5 . .
C27 C28 H28 4.9 . .
C30 C29 C28 118.6(4) . .
C30 C29 H29A 120.7 . .
C28 C29 H29A 120.7 . .
C29 C30 C31 123.8(4) . .
C29 C30 N4 117.5(4) . .
C31 C30 N4 118.6(4) . .
C30 C31 C32 118.6(5) . .
C30 C31 H31A 120.7 . .
C32 C31 H31A 120.7 . .
C31 C32 C33 118.5(5) . .
C31 C32 C271 110.7(7) . 1_545
C33 C32 C271 129.8(7) . 1_545
C31 C32 H32A 120.8 . .
C33 C32 H32A 120.8 . .
C271 C32 H32A 13.8 1_545 .
C28 C33 C32 121.6(4) . .
C28 C33 H33A 119.2 . .
C32 C33 H33A 119.2 . .
C25 N31 C271 125.1(15) . .
C25 N31 H25 13.7 . .
C271 N31 H25 113.6 . .
C25 N31 H31 117.5 . .
C271 N31 H31 117.5 . .
H25 N31 H31 128.3 . .
O71 C271 N31 122(2) . .
O71 C271 C32 123.7(17) . 1_565
N31 C271 C32 113.9(13) . 1_565
O9A N4A O8A 123.7(4) . .
O9A N4A C30A 118.5(4) . .
O8A N4A C30A 117.8(4) . .
O6B C24A O5A 93(3) . .
O6B C24A O6A 56(4) . .
O5A C24A O6A 123.3(4) . .
O6B C24A O5B 104(4) . .
O5A C24A O5B 36(2) . .
O6A C24A O5B 101(2) . .
O6B C24A C25A 124(3) . .
O5A C24A C25A 118.0(4) . .
O6A C24A C25A 118.7(4) . .
O5B C24A C25A 129(2) . .
N3A C25A N3B 111.9(17) . .
N3A C25A C26A 109.2(4) . .
N3B C25A C26A 112.1(17) . .
N3A C25A C24A 110.6(3) . .
N3B C25A C24A 100.6(17) . .
C26A C25A C24A 112.2(3) . .
N3A C25A H25B 1.5 . .
N3B C25A H25B 110.5 . .
C26A C25A H25B 110.5 . .
C24A C25A H25B 110.5 . .
N3A C25A H25A 108.0 . .
N3B C25A H25A 7.6 . .
C26A C25A H25A 108.6 . .
C24A C25A H25A 108.1 . .
H25B C25A H25A 106.7 . .
C25A C26A H26D 109.5 . .
C25A C26A H26E 109.5 . .
H26D C26A H26E 109.5 . .
C25A C26A H26F 109.5 . .
H26D C26A H26F 109.5 . .
H26E C26A H26F 109.5 . .
C27A N3A C25A 123.0(4) . .
C27A N3A H3A 118.5 . .
C25A N3A H3A 118.5 . .
O7A C27A N3A 124.3(4) . .
O7A C27A C28A 120.4(3) . .
N3A C27A C28A 115.2(4) . .
C27B N3B C25A 124(4) . .
C27B N3B H25A 115.6 . .
C25A N3B H25A 13.6 . .
C27B N3B H3B 118.0 . .
C25A N3B H3B 118.0 . .
H25A N3B H3B 125.2 . .
O7B C27B N3B 125(4) . .
O7B C27B C32A 128(4) . 1_565
N3B C27B C32A 106(3) . 1_565
C29A C28A C33A 118.9(4) . .
C29A C28A C27A 117.2(4) . .
C33A C28A C27A 123.9(4) . .
C29A C28A H28A 120.5 . .
C33A C28A H28A 120.5 . .
C27A C28A H28A 3.3 . .
C30A C29A C28A 118.6(4) . .
C30A C29A H29B 120.7 . .
C28A C29A H29B 120.7 . .
C31A C30A C29A 123.4(4) . .
C31A C30A N4A 117.8(4) . .
C29A C30A N4A 118.7(4) . .
C30A C31A C32A 117.5(4) . .
C30A C31A H31B 121.3 . .
C32A C31A H31B 121.3 . .
C33A C32A C31A 120.8(5) . .
C33A C32A C27B 134.8(14) . 1_545
C31A C32A C27B 102.5(14) . 1_545
C33A C32A H32C 119.6 . .
C31A C32A H32C 119.6 . .
C27B C32A H32C 21.1 1_545 .
C32A C33A C28A 120.8(4) . .
C32A C33A H33B 119.6 . .
C28A C33A H33B 119.6 . .
C100 O100 H100 109.5 . .
O100 C100 H101 109.5 . .
O100 C100 H102 109.5 . .
H101 C100 H102 109.5 . .
O100 C100 H103 109.5 . .
H101 C100 H103 109.5 . .
H102 C100 H103 109.5 . .
C200 O200 H200 109.5 . .
O200 C200 H201 109.5 . .
O200 C200 H202 109.5 . .
H201 C200 H202 109.5 . .
O200 C200 H203 109.5 . .
H201 C200 H203 109.5 . .
H202 C200 H203 109.5 . .
C110 O110 H110 109.5 . .
O110 C110 H111 109.5 . .
O110 C110 H112 109.5 . .
H111 C110 H112 109.5 . .
O110 C110 H113 109.5 . .
H111 C110 H113 109.5 . .
H112 C110 H113 109.5 . .
C210 O210 H210 109.5 . .
O210 C210 H211 109.5 . .
O210 C210 H212 109.5 . .
H211 C210 H212 109.5 . .
O210 C210 H213 109.5 . .
H211 C210 H213 109.5 . .
H212 C210 H213 109.5 . .
C300 O300 H300 109.5 . .
O300 C300 H301 109.5 . .
O300 C300 H302 109.5 . .
H301 C300 H302 109.5 . .
O300 C300 H303 109.5 . .
H301 C300 H303 109.5 . .
H302 C300 H303 109.5 . .
C400 O400 H400 109.5 . .
O400 C400 H401 109.5 . .
O400 C400 H402 109.5 . .
H401 C400 H402 109.5 . .
O400 C400 H403 109.5 . .
H401 C400 H403 109.5 . .
H402 C400 H403 109.5 . .
C310 O310 H310 109.5 . .
O310 C310 H311 109.5 . .
O310 C310 H312 109.5 . .
H311 C310 H312 109.5 . .
O310 C310 H313 109.5 . .
H311 C310 H313 109.5 . .
H312 C310 H313 109.5 . .
C410 O410 H410 109.5 . .
O410 C410 H411 109.5 . .
O410 C410 H412 109.5 . .
H411 C410 H412 109.5 . .
O410 C410 H413 109.5 . .
H411 C410 H413 109.5 . .
H412 C410 H413 109.5 . .

loop_
_geom_bond_atom_site_label_1
_geom_bond_atom_site_label_2
_geom_bond_distance
_geom_bond_site_symmetry_2
O1 C11 1.430(5) .
O1 C12 1.445(5) .
O2 C2 1.377(4) .
O2 C22 1.438(5) .
O3 C3 1.382(5) .
O3 C23 1.430(5) .
O4 C9 1.229(5) .
N1 C9 1.359(5) .
N1 C6 1.429(5) .
N1 C8 1.490(5) .
N2 C16 1.510(6) .
N2 C15 1.515(5) .
N2 C21 1.528(5) .
N2 H2A 0.9300 .
C1 C2 1.383(5) .
C1 C6 1.403(5) .
C1 H1A 0.9500 .
C2 C3 1.412(6) .
C3 C4 1.387(5) .
C4 C5 1.408(5) .
C4 H4A 0.9500 .
C5 C6 1.382(5) .
C5 C7 1.502(5) .
C7 C21 1.536(5) .
C7 C17 1.549(6) .
C7 C8 1.569(5) .
C8 C18 1.535(5) .
C8 H8A 1.0000 .
C9 C10 1.507(5) .
C10 C11 1.543(6) .
C10 H10A 0.9900 .
C10 H10B 0.9900 .
C11 C18 1.538(5) .
C11 H11A 1.0000 .
C12 C13 1.510(6) .
C12 H12A 0.9900 .
C12 H12B 0.9900 .
C13 C14 1.339(6) .
C13 H13A 0.9500 .
C14 C15 1.508(5) .
C14 C19 1.530(6) .
C15 H15A 0.9900 .
C15 H15B 0.9900 .
C16 C17 1.519(6) .
C16 H16A 0.9900 .
C16 H16B 0.9900 .
C17 H17A 0.9900 .
C17 H17B 0.9900 .
C18 C19 1.545(5) .
C18 H18A 1.0000 .
C19 C20 1.536(5) .
C19 H19A 1.0000 .
C20 C21 1.524(6) .
C20 H20A 0.9900 .
C20 H20B 0.9900 .
C21 H21A 1.0000 .
C22 H22A 0.9800 .
C22 H22B 0.9800 .
C22 H22C 0.9800 .
C23 H23A 0.9800 .
C23 H23B 0.9800 .
C23 H23C 0.9800 .
O1A C11A 1.426(5) .
O1A C12A 1.444(5) .
O2A C2A 1.374(4) .
O2A C22A 1.431(5) .
O3A C3A 1.376(5) .
O3A C23A 1.434(6) .
O4A C9A 1.232(5) .
N1A C9A 1.357(5) .
N1A C6A 1.424(5) .
N1A C8A 1.497(5) .
N2A C16A 1.488(7) .
N2A C15A 1.511(5) .
N2A C21A 1.536(5) .
N2A H2AA 0.9300 .
C1A C2A 1.393(5) .
C1A C6A 1.402(5) .
C1A H1AA 0.9500 .
C2A C3A 1.414(6) .
C3A C4A 1.384(5) .
C4A C5A 1.396(5) .
C4A H4AA 0.9500 .
C5A C6A 1.387(5) .
C5A C7A 1.509(5) .
C7A C21A 1.540(6) .
C7A C17A 1.545(6) .
C7A C8A 1.569(5) .
C8A C18A 1.522(5) .
C8A H8AA 1.0000 .
C9A C10A 1.522(5) .
C10A C11A 1.547(6) .
C10A H10C 0.9900 .
C10A H10D 0.9900 .
C11A C18A 1.535(5) .
C11A H11B 1.0000 .
C12A C13A 1.508(6) .
C12A H12C 0.9900 .
C12A H12D 0.9900 .
C13A C14A 1.331(6) .
C13A H13B 0.9500 .
C14A C15A 1.495(6) .
C14A C19A 1.533(6) .
C15A H15C 0.9900 .
C15A H15D 0.9900 .
C16A C17A 1.519(6) .
C16A H16C 0.9900 .
C16A H16D 0.9900 .
C17A H17C 0.9900 .
C17A H17D 0.9900 .
C18A C19A 1.548(5) .
C18A H18B 1.0000 .
C19A C20A 1.532(5) .
C19A H19B 1.0000 .
C20A C21A 1.511(6) .
C20A H20C 0.9900 .
C20A H20D 0.9900 .
C21A H21B 1.0000 .
C22A H22D 0.9800 .
C22A H22E 0.9800 .
C22A H22F 0.9800 .
C23A H23D 0.9800 .
C23A H23E 0.9800 .
C23A H23F 0.9800 .
O5 C24 1.252(7) .
O6 C24 1.263(6) .
O51 C24 1.15(2) .
O61 C24 1.300(18) .
O8 N4 1.239(6) .
O9 N4 1.204(5) .
N4 C30 1.472(5) .
C24 C25 1.545(6) .
C25 N31 1.375(17) .
C25 N3 1.424(6) .
C25 C26 1.548(7) .
C25 H251 1.0000 .
C25 H25 0.9599 .
C26 H26A 0.9800 .
C26 H26B 0.9800 .
C26 H26C 0.9800 .
O7 C27 1.239(7) .
N3 C27 1.332(6) .
N3 H3 0.8800 .
C27 C28 1.533(7) .
C28 C33 1.385(7) .
C28 C29 1.392(6) .
C28 H28 0.9500 .
C29 C30 1.373(6) .
C29 H29A 0.9500 .
C30 C31 1.378(7) .
C31 C32 1.383(7) .
C31 H31A 0.9500 .
C32 C33 1.422(8) .
C32 C271 1.83(2) 1_545
C32 H32A 0.9500 .
C33 H33A 0.9500 .
O71 C271 1.16(3) .
N31 C271 1.39(2) .
N31 H25 0.4332 .
N31 H31 0.8800 .
C271 C32 1.827(19) 1_565
O5A C24A 1.235(6) .
O6A C24A 1.236(5) .
O5B C24A 1.30(5) .
O6B C24A 1.12(7) .
O8A N4A 1.226(6) .
O9A N4A 1.220(6) .
N4A C30A 1.476(5) .
C24A C25A 1.547(6) .
C25A N3A 1.461(5) .
C25A N3B 1.47(4) .
C25A C26A 1.535(6) .
C25A H25B 1.0000 .
C25A H25A 0.9601 .
C26A H26D 0.9800 .
C26A H26E 0.9800 .
C26A H26F 0.9800 .
O7A C27A 1.229(6) .
N3A C27A 1.343(5) .
N3A H3A 0.8800 .
C27A C28A 1.519(6) .
O7B C27B 1.10(5) .
N3B C27B 1.35(6) .
N3B H25A 0.5356 .
N3B H3B 0.8800 .
C27B C32A 1.78(4) 1_565
C28A C29A 1.388(5) .
C28A C33A 1.395(6) .
C28A H28A 0.9500 .
C29A C30A 1.385(6) .
C29A H29B 0.9500 .
C30A C31A 1.369(7) .
C31A C32A 1.386(7) .
C31A H31B 0.9500 .
C32A C33A 1.381(8) .
C32A C27B 1.78(4) 1_545
C32A H32C 0.9500 .
C33A H33B 0.9500 .
O100 C100 1.389(9) .
O100 H100 0.8400 .
C100 H101 0.9800 .
C100 H102 0.9800 .
C100 H103 0.9800 .
O200 C200 1.392(8) .
O200 H200 0.8400 .
C200 H201 0.9800 .
C200 H202 0.9800 .
C200 H203 0.9800 .
O110 C110 1.390(9) .
O110 H110 0.8400 .
C110 H111 0.9800 .
C110 H112 0.9800 .
C110 H113 0.9800 .
O210 C210 1.390(9) .
O210 H210 0.8400 .
C210 H211 0.9800 .
C210 H212 0.9800 .
C210 H213 0.9800 .
O300 C300 1.457(10) .
O300 H300 0.8400 .
C300 H301 0.9800 .
C300 H302 0.9800 .
C300 H303 0.9800 .
O400 C400 1.459(10) .
O400 H400 0.8400 .
C400 H401 0.9800 .
C400 H402 0.9800 .
C400 H403 0.9800 .
O310 C310 1.462(10) .
O310 H310 0.8400 .
C310 H311 0.9800 .
C310 H312 0.9800 .
C310 H313 0.9800 .
O410 C410 1.458(10) .
O410 H410 0.8400 .
C410 H411 0.9800 .
C410 H412 0.9800 .
C410 H413 0.9800 .

loop_
_geom_hbond_atom_site_label_D
_geom_hbond_atom_site_label_H
_geom_hbond_atom_site_label_A
_geom_hbond_distance_DH
_geom_hbond_distance_HA
_geom_hbond_distance_DA
_geom_hbond_angle_DHA
_geom_hbond_site_symmetry_A
N2 H2A O5 0.93 1.71 2.621(6) 167.1 .
N2 H2A O51 0.93 1.91 2.78(2) 153.8 .
N2A H2AA O5B 0.93 1.58 2.49(4) 164.9 .
N2A H2AA O5A 0.93 1.77 2.662(6) 160.2 .
N3 H3 O6 0.88 2.02 2.804(7) 148.5 2_746
N31 H31 O61 0.88 1.93 2.77(2) 160.1 2_756
N3A H3A O6A 0.88 1.96 2.798(6) 157.5 2_647
O100 H100 O5 0.84 2.23 2.896(16) 135.8 .
O200 H200 O4A 0.84 1.99 2.816(8) 167.1 1_655
O110 H110 O51 0.84 1.80 2.59(3) 156.8 .
O210 H210 O4A 0.84 1.79 2.61(3) 164.1 1_655
O300 H300 O5A 0.84 1.78 2.589(13) 160.8 .
O400 H400 O4 0.84 1.97 2.801(16) 169.7 1_545
O410 H410 O4 0.84 1.94 2.718(14) 153.5 1_545

loop_
_geom_torsion_atom_site_label_1
_geom_torsion_atom_site_label_2
_geom_torsion_atom_site_label_3
_geom_torsion_atom_site_label_4
_geom_torsion
_geom_torsion_site_symmetry_1
_geom_torsion_site_symmetry_4
C22 O2 C2 C1 4.0(6) . .
C22 O2 C2 C3 -175.4(4) . .
C6 C1 C2 O2 -179.0(4) . .
C6 C1 C2 C3 0.4(6) . .
C23 O3 C3 C4 4.9(7) . .
C23 O3 C3 C2 -174.5(4) . .
O2 C2 C3 O3 -4.3(6) . .
C1 C2 C3 O3 176.3(4) . .
O2 C2 C3 C4 176.2(4) . .
C1 C2 C3 C4 -3.2(7) . .
O3 C3 C4 C5 -177.4(4) . .
C2 C3 C4 C5 2.1(6) . .
C3 C4 C5 C6 1.8(6) . .
C3 C4 C5 C7 -175.5(4) . .
C4 C5 C6 C1 -4.7(7) . .
C7 C5 C6 C1 173.0(4) . .
C4 C5 C6 N1 175.5(4) . .
C7 C5 C6 N1 -6.7(5) . .
C2 C1 C6 C5 3.6(6) . .
C2 C1 C6 N1 -176.7(4) . .
C9 N1 C6 C5 -156.4(4) . .
C8 N1 C6 C5 -5.5(5) . .
C9 N1 C6 C1 23.9(7) . .
C8 N1 C6 C1 174.8(4) . .
C6 C5 C7 C21 140.8(4) . .
C4 C5 C7 C21 -41.7(6) . .
C6 C5 C7 C17 -103.2(4) . .
C4 C5 C7 C17 74.3(5) . .
C6 C5 C7 C8 15.2(4) . .
C4 C5 C7 C8 -167.3(4) . .
C9 N1 C8 C18 44.4(5) . .
C6 N1 C8 C18 -108.3(3) . .
C9 N1 C8 C7 167.3(4) . .
C6 N1 C8 C7 14.6(4) . .
C5 C7 C8 N1 -17.3(4) . .
C21 C7 C8 N1 -143.6(3) . .
C17 C7 C8 N1 101.7(3) . .
C5 C7 C8 C18 98.9(4) . .
C21 C7 C8 C18 -27.3(5) . .
C17 C7 C8 C18 -142.0(3) . .
C6 N1 C9 O4 -23.0(7) . .
C8 N1 C9 O4 -171.1(4) . .
C6 N1 C9 C10 155.2(4) . .
C8 N1 C9 C10 7.1(6) . .
O4 C9 C10 C11 144.7(5) . .
N1 C9 C10 C11 -33.5(6) . .
C12 O1 C11 C18 -67.2(4) . .
C12 O1 C11 C10 171.9(3) . .
C9 C10 C11 O1 128.3(4) . .
C9 C10 C11 C18 4.1(5) . .
C11 O1 C12 C13 87.9(4) . .
O1 C12 C13 C14 -64.2(5) . .
C12 C13 C14 C15 177.0(4) . .
C12 C13 C14 C19 -2.9(6) . .
C13 C14 C15 N2 -127.4(4) . .
C19 C14 C15 N2 52.6(5) . .
C16 N2 C15 C14 77.0(4) . .
C21 N2 C15 C14 -45.0(5) . .
C15 N2 C16 C17 -142.0(3) . .
C21 N2 C16 C17 -16.8(4) . .
N2 C16 C17 C7 36.8(4) . .
C5 C7 C17 C16 -166.8(3) . .
C21 C7 C17 C16 -42.6(4) . .
C8 C7 C17 C16 80.1(4) . .
N1 C8 C18 C11 -71.7(3) . .
C7 C8 C18 C11 173.0(3) . .
N1 C8 C18 C19 157.1(3) . .
C7 C8 C18 C19 41.8(4) . .
O1 C11 C18 C8 -72.1(4) . .
C10 C11 C18 C8 46.4(4) . .
O1 C11 C18 C19 55.9(5) . .
C10 C11 C18 C19 174.4(3) . .
C13 C14 C19 C20 178.4(4) . .
C15 C14 C19 C20 -1.5(5) . .
C13 C14 C19 C18 59.1(5) . .
C15 C14 C19 C18 -120.8(4) . .
C8 C18 C19 C14 58.7(4) . .
C11 C18 C19 C14 -66.9(4) . .
C8 C18 C19 C20 -62.2(4) . .
C11 C18 C19 C20 172.3(3) . .
C14 C19 C20 C21 -55.3(4) . .
C18 C19 C20 C21 68.6(4) . .
C19 C20 C21 N2 62.9(4) . .
C19 C20 C21 C7 -56.5(4) . .
C16 N2 C21 C20 -135.4(3) . .
C15 N2 C21 C20 -11.0(4) . .
C16 N2 C21 C7 -10.0(4) . .
C15 N2 C21 C7 114.4(3) . .
C5 C7 C21 C20 -83.7(4) . .
C17 C7 C21 C20 154.9(3) . .
C8 C7 C21 C20 35.1(5) . .
C5 C7 C21 N2 153.5(3) . .
C17 C7 C21 N2 32.1(4) . .
C8 C7 C21 N2 -87.7(4) . .
C22A O2A C2A C1A 3.2(6) . .
C22A O2A C2A C3A -177.4(4) . .
C6A C1A C2A O2A -178.9(4) . .
C6A C1A C2A C3A 1.7(6) . .
C23A O3A C3A C4A 6.2(6) . .
C23A O3A C3A C2A -175.2(4) . .
O2A C2A C3A O3A -2.8(5) . .
C1A C2A C3A O3A 176.7(4) . .
O2A C2A C3A C4A 175.9(4) . .
C1A C2A C3A C4A -4.7(6) . .
O3A C3A C4A C5A -177.9(4) . .
C2A C3A C4A C5A 3.5(6) . .
C3A C4A C5A C6A 0.5(6) . .
C3A C4A C5A C7A -175.2(4) . .
C4A C5A C6A C1A -3.6(6) . .
C7A C5A C6A C1A 172.8(4) . .
C4A C5A C6A N1A 175.5(4) . .
C7A C5A C6A N1A -8.2(5) . .
C2A C1A C6A C5A 2.4(6) . .
C2A C1A C6A N1A -176.4(4) . .
C9A N1A C6A C5A -155.4(4) . .
C8A N1A C6A C5A -4.3(5) . .
C9A N1A C6A C1A 23.6(7) . .
C8A N1A C6A C1A 174.6(4) . .
C6A C5A C7A C21A 141.3(4) . .
C4A C5A C7A C21A -42.7(6) . .
C6A C5A C7A C17A -102.8(4) . .
C4A C5A C7A C17A 73.2(5) . .
C6A C5A C7A C8A 16.3(4) . .
C4A C5A C7A C8A -167.7(4) . .
C9A N1A C8A C18A 43.7(5) . .
C6A N1A C8A C18A -109.3(3) . .
C9A N1A C8A C7A 167.1(4) . .
C6A N1A C8A C7A 14.1(4) . .
C5A C7A C8A N1A -17.7(4) . .
C21A C7A C8A N1A -143.0(3) . .
C17A C7A C8A N1A 101.7(3) . .
C5A C7A C8A C18A 99.2(4) . .
C21A C7A C8A C18A -26.1(5) . .
C17A C7A C8A C18A -141.4(3) . .
C6A N1A C9A O4A -24.3(7) . .
C8A N1A C9A O4A -172.7(4) . .
C6A N1A C9A C10A 156.2(4) . .
C8A N1A C9A C10A 7.7(6) . .
O4A C9A C10A C11A 146.5(5) . .
N1A C9A C10A C11A -34.0(6) . .
C12A O1A C11A C18A -68.0(4) . .
C12A O1A C11A C10A 171.7(3) . .
C9A C10A C11A O1A 128.1(4) . .
C9A C10A C11A C18A 4.9(6) . .
C11A O1A C12A C13A 88.4(5) . .
O1A C12A C13A C14A -64.7(6) . .
C12A C13A C14A C15A 177.6(4) . .
C12A C13A C14A C19A -2.9(7) . .
C13A C14A C15A N2A -127.4(5) . .
C19A C14A C15A N2A 53.0(5) . .
C16A N2A C15A C14A 77.7(5) . .
C21A N2A C15A C14A -45.0(5) . .
C15A N2A C16A C17A -139.8(4) . .
C21A N2A C16A C17A -14.0(4) . .
N2A C16A C17A C7A 34.2(4) . .
C5A C7A C17A C16A -164.2(3) . .
C21A C7A C17A C16A -40.7(4) . .
C8A C7A C17A C16A 82.0(4) . .
N1A C8A C18A C11A -71.1(4) . .
C7A C8A C18A C11A 173.4(3) . .
N1A C8A C18A C19A 156.6(3) . .
C7A C8A C18A C19A 41.1(4) . .
O1A C11A C18A C8A -72.0(4) . .
C10A C11A C18A C8A 45.6(4) . .
O1A C11A C18A C19A 57.6(5) . .
C10A C11A C18A C19A 175.2(4) . .
C13A C14A C19A C20A 177.7(4) . .
C15A C14A C19A C20A -2.7(5) . .
C13A C14A C19A C18A 59.6(5) . .
C15A C14A C19A C18A -120.8(4) . .
C8A C18A C19A C20A -61.3(4) . .
C11A C18A C19A C20A 171.4(4) . .
C8A C18A C19A C14A 58.7(4) . .
C11A C18A C19A C14A -68.6(5) . .
C14A C19A C20A C21A -54.5(4) . .
C18A C19A C20A C21A 68.3(4) . .
C19A C20A C21A N2A 62.4(4) . .
C19A C20A C21A C7A -56.2(4) . .
C16A N2A C21A C20A -136.6(3) . .
C15A N2A C21A C20A -11.0(5) . .
C16A N2A C21A C7A -11.7(4) . .
C15A N2A C21A C7A 113.9(4) . .
C5A C7A C21A C20A -84.6(4) . .
C17A C7A C21A C20A 154.2(3) . .
C8A C7A C21A C20A 33.8(5) . .
C5A C7A C21A N2A 153.3(3) . .
C17A C7A C21A N2A 32.1(4) . .
C8A C7A C21A N2A -88.2(4) . .
O51 C24 C25 N31 -52.6(17) . .
O5 C24 C25 N31 -95.9(9) . .
O6 C24 C25 N31 79.6(10) . .
O61 C24 C25 N31 155.5(13) . .
O51 C24 C25 N3 71.9(15) . .
O5 C24 C25 N3 28.5(6) . .
O6 C24 C25 N3 -156.0(5) . .
O61 C24 C25 N3 -80.0(11) . .
O51 C24 C25 C26 -166.4(15) . .
O5 C24 C25 C26 150.3(6) . .
O6 C24 C25 C26 -34.2(7) . .
O61 C24 C25 C26 41.7(12) . .
N31 C25 N3 C27 9.4(10) . .
C24 C25 N3 C27 -114.0(5) . .
C26 C25 N3 C27 123.3(5) . .
C25 N3 C27 O7 3.3(9) . .
C25 N3 C27 C28 -177.5(4) . .
O7 C27 C28 C33 157.0(6) . .
N3 C27 C28 C33 -22.3(7) . .
O7 C27 C28 C29 -19.5(7) . .
N3 C27 C28 C29 161.2(4) . .
C33 C28 C29 C30 0.8(7) . .
C27 C28 C29 C30 177.4(4) . .
C28 C29 C30 C31 0.4(6) . .
C28 C29 C30 N4 -176.0(4) . .
O9 N4 C30 C29 179.3(4) . .
O8 N4 C30 C29 0.9(6) . .
O9 N4 C30 C31 2.7(6) . .
O8 N4 C30 C31 -175.7(4) . .
C29 C30 C31 C32 -0.4(7) . .
N4 C30 C31 C32 176.0(4) . .
C30 C31 C32 C33 -0.8(8) . .
C30 C31 C32 C271 168.6(7) . 1_545
C29 C28 C33 C32 -2.0(8) . .
C27 C28 C33 C32 -178.4(5) . .
C31 C32 C33 C28 2.0(9) . .
C271 C32 C33 C28 -165.1(9) 1_545 .
N3 C25 N31 C271 -12.5(19) . .
C24 C25 N31 C271 111.0(16) . .
C26 C25 N31 C271 -130.2(16) . .
C25 N31 C271 O71 1(3) . .
C25 N31 C271 C32 -171.8(12) . 1_565
O6B C24A C25A N3A 78(5) . .
O5A C24A C25A N3A -38.3(7) . .
O6A C24A C25A N3A 144.5(5) . .
O5B C24A C25A N3A -80(3) . .
O6B C24A C25A N3B -164(5) . .
O5A C24A C25A N3B 80.1(18) . .
O6A C24A C25A N3B -97.1(18) . .
O5B C24A C25A N3B 38(4) . .
O6B C24A C25A C26A -44(5) . .
O5A C24A C25A C26A -160.6(6) . .
O6A C24A C25A C26A 22.3(7) . .
O5B C24A C25A C26A 157(3) . .
N3B C25A N3A C27A -3.5(18) . .
C26A C25A N3A C27A -128.3(4) . .
C24A C25A N3A C27A 107.8(4) . .
C25A N3A C27A O7A -1.1(7) . .
C25A N3A C27A C28A 179.3(4) . .
N3A C25A N3B C27B -5(5) . .
C26A C25A N3B C27B 118(4) . .
C24A C25A N3B C27B -123(4) . .
C25A N3B C27B O7B 12(7) . .
C25A N3B C27B C32A -179(3) . 1_565
O7A C27A C28A C29A 21.9(6) . .
N3A C27A C28A C29A -158.4(4) . .
O7A C27A C28A C33A -157.5(5) . .
N3A C27A C28A C33A 22.1(6) . .
C33A C28A C29A C30A -0.6(6) . .
C27A C28A C29A C30A 179.9(4) . .
C28A C29A C30A C31A 0.6(6) . .
C28A C29A C30A N4A 177.6(4) . .
O9A N4A C30A C31A 7.1(6) . .
O8A N4A C30A C31A -174.6(4) . .
O9A N4A C30A C29A -170.1(4) . .
O8A N4A C30A C29A 8.2(5) . .
C29A C30A C31A C32A 0.4(7) . .
N4A C30A C31A C32A -176.7(5) . .
C30A C31A C32A C33A -1.2(9) . .
C30A C31A C32A C27B -167.8(14) . 1_545
C31A C32A C33A C28A 1.1(10) . .
C27B C32A C33A C28A 162.6(19) 1_545 .
C29A C28A C33A C32A -0.1(8) . .
C27A C28A C33A C32A 179.3(5) . .
